data_9017219
loop_
_publ_author_name
'Angel, R. J.'
'Ross, N. L.'
'Zhao, J.'
'Sochalski-Kolbus L'
'Kruger, H.'
'Schmidt, B. C.'

_publ_section_title
;
 Structural controls on the anisotropy of tetrahedral frameworks:
 the example of monoclinic feldspars
 Note: T = 900 K, Sample H003
;
_journal_name_full 'European Journal of Mineralogy'
_journal_page_first 597
_journal_page_last 614
_journal_volume 25
_journal_year 2013
_chemical_compound_source Unknown
_chemical_formula_sum 'Al K0.92 Na0.08 O8 Si3'
_chemical_name_mineral Orthoclase
_space_group_IT_number 12
_space_group_name_Hall '-C 2y'
_space_group_name_H-M_alt 'C 1 2/m 1'
_symmetry_space_group_name_H-M 'C 1 2/m 1'
_cell_angle_alpha 90
_cell_angle_beta 115.876
_cell_angle_gamma 90
_cell_formula_units_Z 4
_cell_length_a 8.6609
_cell_length_b 12.9770
_cell_length_c 7.2003
_cell_volume 728.124
_database_code_amcsd 0020544
_diffrn_ambient_temperature 900
_exptl_crystal_density_diffrn 2.527
_cod_data_source_file inputs/fixed/downloads/08/08588.cif
_cod_data_source_block 08588
_cod_original_formula_sum '(K.92 Na.08) (Si3 Al) O8'
_cod_database_code 9017219

loop_
_space_group_symop_operation_xyz
x,y,z
1/2+x,1/2+y,z
x,-y,z
1/2+x,1/2-y,z
-x,y,-z
1/2-x,1/2+y,-z
-x,-y,-z
1/2-x,1/2-y,-z

loop_
_atom_site_aniso_label
_atom_site_aniso_U_11
_atom_site_aniso_U_22
_atom_site_aniso_U_33
_atom_site_aniso_U_12
_atom_site_aniso_U_13
_atom_site_aniso_U_23
K 0.05110 0.07920 0.07260 0.00000 0.02390 0.00000
Na 0.05110 0.07920 0.07260 0.00000 0.02390 0.00000
SiT1 0.02770 0.02650 0.02320 -0.00460 0.01230 -0.00204
AlT1A 0.02770 0.02650 0.02320 -0.00460 0.01230 -0.00204
SiT2 0.02570 0.02170 0.02710 -0.00113 0.01100 0.00003
AlT2A 0.02570 0.02170 0.02710 -0.00113 0.01100 0.00003
OA1 0.05420 0.04470 0.03630 0.00000 0.02250 0.00000
OA2 0.04390 0.02280 0.04870 0.00000 0.00910 0.00000
OB 0.04690 0.06550 0.05720 -0.01030 0.03310 0.00230
OC 0.03660 0.03270 0.05020 -0.00630 0.01690 -0.00500
OD 0.04860 0.04570 0.02980 0.00630 0.00690 0.00310

loop_
_atom_site_label
_atom_site_fract_x
_atom_site_fract_y
_atom_site_fract_z
_atom_site_occupancy
_atom_site_U_iso_or_equiv
_atom_site_type_symbol
_atom_site_attached_hydrogens
K 0.29047 0.00000 0.14187 0.92000 0.06870 K 0
Na 0.29047 0.00000 0.14187 0.08000 0.06870 Na 0
SiT1 0.01024 0.18679 0.22437 0.62000 0.02540 Si 0
AlT1A 0.01024 0.18679 0.22437 0.38000 0.02540 Al 0
SiT2 0.71500 0.11839 0.34564 0.88000 0.02500 Si 0
AlT2A 0.71500 0.11839 0.34564 0.12000 0.02500 Al 0
OA1 0.00000 0.14840 0.00000 1.00000 0.04400 O 0
OA2 0.64870 0.00000 0.28500 1.00000 0.04250 O 0
OB 0.82910 0.15091 0.22880 1.00000 0.05280 O 0
OC 0.04030 0.31333 0.26160 1.00000 0.04060 O 0
OD 0.17750 0.12599 0.40670 1.00000 0.04500 O 0

loop_
_cod_changelog_entry_id
_cod_changelog_entry_author
_cod_changelog_entry_date
_cod_changelog_entry_text
1
;cod-tools version 3.8.0
Id: cif_guess_AMCSD_atom_types 9581 2023-05-17 12:35:41Z saulius
;
2023-05-23T09:20:25+03:00
;Derived atom types and hydrogen counts
from atom names that follow the AMCSD naming convention
(Wat == water, O-H == hydroxyl).
;

loop_
_cod_related_entry_id
_cod_related_entry_database
_cod_related_entry_code
1 AMCSD 0020544
